data_2202029
loop_
_publ_author_name
'Chee, Chin Fei'
'Lo, Kong Mun'
'Ng, Seik Weng'

_publ_section_title
;
 Aqua(trifluoroacetato)triphenyltin--15-crown-5 (2/1)
;
_journal_issue 4
_journal_name_full 'Acta Crystallographica Section E'
_journal_page_first m202
_journal_page_last m204
_journal_paper_doi 10.1107/S1600536803006548
_journal_volume 59
_journal_year 2003
_chemical_formula_iupac '[Sn (C2 F3 O2) (C6 H5)3 (H2 O)]2, C10 H20 O5'
_chemical_formula_moiety 'C40 H34 F6 O6 Sn2, C10 H20 O5'
_chemical_formula_sum 'C50 H54 F6 O11 Sn2'
_chemical_formula_weight 1182.31
_chemical_name_common Bis(aquatrifluoroacetatotriphenyltin).15-crown-5
_chemical_name_systematic
;
Bis(aquatrifluoroacetatotriphenyltin)--1,4,7,10,13-pentaoxacyclopentadecane
(1/1)
;
_space_group_IT_number 2
_symmetry_cell_setting triclinic
_symmetry_space_group_name_Hall '-P 1'
_symmetry_space_group_name_H-M 'P -1'
_atom_sites_solution_hydrogens geom
_atom_sites_solution_primary direct
_atom_sites_solution_secondary difmap
_audit_creation_method SHELXL-97
_cell_angle_alpha 110.6110(10)
_cell_angle_beta 97.6210(10)
_cell_angle_gamma 97.1980(10)
_cell_formula_units_Z 1
_cell_length_a 10.3917(6)
_cell_length_b 11.1154(7)
_cell_length_c 12.3300(8)
_cell_measurement_reflns_used 6960
_cell_measurement_temperature 168(2)
_cell_measurement_theta_max 26.49
_cell_measurement_theta_min 1.80
_cell_volume 1298.37(14)
_computing_cell_refinement 'SAINT (Bruker, 1997)'
_computing_data_collection 'SMART (Bruker, 1997)'
_computing_data_reduction SAINT
_computing_molecular_graphics 'ORTEPII (Johnson, 1976)'
_computing_publication_material SHELXL97
_computing_structure_refinement 'SHELXL97 (Sheldrick, 1997)'
_computing_structure_solution 'SHELXS97 (Sheldrick, 1997)'
_diffrn_ambient_temperature 168(2)
_diffrn_measured_fraction_theta_full 0.97
_diffrn_measured_fraction_theta_max 0.97
_diffrn_measurement_device_type 'Bruker AXS area-detector'
_diffrn_measurement_method '\f and \w'
_diffrn_radiation_monochromator graphite
_diffrn_radiation_source 'fine-focus sealed tube'
_diffrn_radiation_type MoK\a
_diffrn_radiation_wavelength 0.71073
_diffrn_reflns_av_R_equivalents 0.022
_diffrn_reflns_av_sigmaI/netI 0.027
_diffrn_reflns_limit_h_max 12
_diffrn_reflns_limit_h_min -12
_diffrn_reflns_limit_k_max 13
_diffrn_reflns_limit_k_min -13
_diffrn_reflns_limit_l_max 15
_diffrn_reflns_limit_l_min -12
_diffrn_reflns_number 16310
_diffrn_reflns_theta_full 26.49
_diffrn_reflns_theta_max 26.49
_diffrn_reflns_theta_min 1.80
_diffrn_standards_decay_% 0
_diffrn_standards_number 0
_exptl_absorpt_coefficient_mu 1.039
_exptl_absorpt_correction_T_max 0.831
_exptl_absorpt_correction_T_min 0.571
_exptl_absorpt_correction_type multi-scan
_exptl_absorpt_process_details '(SADABS; Sheldrick, 1996)'
_exptl_crystal_colour Colorless
_exptl_crystal_density_diffrn 1.512
_exptl_crystal_density_method 'not measured'
_exptl_crystal_description Plate
_exptl_crystal_F_000 596
_exptl_crystal_size_max 0.50
_exptl_crystal_size_mid 0.13
_exptl_crystal_size_min 0.12
_refine_diff_density_max 0.69
_refine_diff_density_min -0.57
_refine_ls_extinction_method none
_refine_ls_goodness_of_fit_ref 0.981
_refine_ls_hydrogen_treatment mixed
_refine_ls_matrix_type full
_refine_ls_number_parameters 400
_refine_ls_number_reflns 5179
_refine_ls_number_restraints 66
_refine_ls_restrained_S_all 0.988
_refine_ls_R_factor_all 0.025
_refine_ls_R_factor_gt 0.022
_refine_ls_shift/su_max 0.001
_refine_ls_shift/su_mean <0.001
_refine_ls_structure_factor_coef Fsqd
_refine_ls_weighting_details 'calc w = 1/[\s^2^(Fo^2^)+(0.0369P)^2^] where P = (Fo^2^+2Fc^2^)/3'
_refine_ls_weighting_scheme calc
_refine_ls_wR_factor_gt 0.055
_refine_ls_wR_factor_ref 0.056
_reflns_number_gt 4618
_reflns_number_total 5179
_reflns_threshold_expression I>2\s(I)
_cod_data_source_file lh6050.cif
_cod_data_source_block I
_cod_depositor_comments
;
The following automatic conversions were performed:
'_symmetry_cell_setting' value 'Triclinic' changed to 'triclinic'
according to '/home/saulius/struct/CIF-dictionaries/cif_core.dic'
dictionary named 'cif_core.dic' version 2.4.1 from 2010-06-29.

Automatic conversion script
Id: cif_fix_enum 1527 2010-12-29 10:47:43Z saulius 

The following automatic conversions were performed:

'_symmetry_cell_setting' value 'Triclinic' changed to 'triclinic'
according to /home/saulius/struct/CIF-dictionaries/cif_core.dic
dictionary named 'cif_core.dic' version 2.4.1 from
2010-06-29.

'_exptl_absorpt_correction_type' value 'Multi-scan'
changed to 'multi-scan' according to
/home/saulius/struct/CIF-dictionaries/cif_core.dic dictionary named
'cif_core.dic' version 2.4.1 from 2010-06-29.

Automatic conversion script
Id: cif_fix_values 1715 2011-07-08 13:25:40Z adriana 
;
_cod_original_cell_volume 1298.40(10)
_cod_database_code 2202029
_cod_database_fobs_code 2202029

loop_
_symmetry_equiv_pos_as_xyz
'x, y, z'
'-x, -y, -z'

loop_
_atom_site_label
_atom_site_fract_x
_atom_site_fract_y
_atom_site_fract_z
_atom_site_U_iso_or_equiv
_atom_site_adp_type
_atom_site_calc_flag
_atom_site_refinement_flags
_atom_site_occupancy
_atom_site_disorder_assembly
_atom_site_disorder_group
_atom_site_type_symbol
Sn1 0.313480(10) 0.830040(10) 0.724310(10) 0.02718(6) Uani d . 1 . . Sn
F1 0.102(5) 1.263(5) 0.907(5) 0.077(3) Uani d PD 0.50 A 1 F
F2 0.083(5) 1.118(4) 0.980(3) 0.115(5) Uani d PD 0.50 A 1 F
F3 0.258(3) 1.260(4) 1.033(3) 0.118(5) Uani d PD 0.50 A 1 F
F1' 0.092(5) 1.258(5) 0.910(5) 0.077(3) Uani d PD 0.50 A 2 F
F2' 0.103(5) 1.131(4) 1.002(3) 0.115(5) Uani d PD 0.50 A 2 F
F3' 0.272(3) 1.265(5) 1.015(3) 0.118(5) Uani d PD 0.50 A 2 F
O1 0.2248(2) 0.98010(10) 0.84220(10) 0.0390(10) Uani d . 1 . . O
O2 0.2553(2) 1.1362(2) 0.7656(2) 0.0540(10) Uani d . 1 . . O
O3 0.5260(4) 0.4818(4) 0.6992(4) 0.0620(10) Uani d PD 0.50 B -1 O
O4 0.6938(3) 0.5884(3) 0.5712(3) 0.0450(10) Uani d PD 0.50 B -1 O
O5 0.5206(3) 0.6486(3) 0.4135(3) 0.0470(10) Uani d PD 0.50 B -1 O
O6 0.3400(4) 0.4068(4) 0.3199(4) 0.0460(10) Uani d PD 0.50 B -1 O
O7 0.3112(5) 0.3440(5) 0.5205(4) 0.0640(10) Uani d PD 0.50 B -1 O
O1w 0.4079(2) 0.6519(2) 0.60830(10) 0.0370(10) Uani d D 1 . . O
C1 0.2804(2) 0.7194(2) 0.8316(2) 0.0330(10) Uani d . 1 . . C
C2 0.1521(3) 0.6859(2) 0.8479(2) 0.0460(10) Uani d . 1 . . C
C3 0.1275(4) 0.6138(3) 0.9178(3) 0.0690(10) Uani d . 1 . . C
C4 0.2304(5) 0.5791(3) 0.9751(3) 0.0800(10) Uani d . 1 . . C
C5 0.3583(4) 0.6137(3) 0.9629(3) 0.0810(10) Uani d . 1 . . C
C6 0.3843(3) 0.6835(3) 0.8907(2) 0.0560(10) Uani d . 1 . . C
C7 0.1690(2) 0.7854(2) 0.5685(2) 0.0300(10) Uani d . 1 . . C
C8 0.1040(2) 0.6564(2) 0.5060(2) 0.0430(10) Uani d . 1 . . C
C9 0.0106(3) 0.6235(3) 0.4028(2) 0.0550(10) Uani d . 1 . . C
C10 -0.0190(2) 0.7186(3) 0.3603(2) 0.0500(10) Uani d . 1 . . C
C11 0.0442(2) 0.8464(3) 0.4207(2) 0.0470(10) Uani d . 1 . . C
C12 0.1375(2) 0.8802(2) 0.5244(2) 0.0380(10) Uani d . 1 . . C
C13 0.4995(2) 0.9507(2) 0.7511(2) 0.0320(10) Uani d . 1 . . C
C14 0.5979(2) 0.9754(2) 0.8500(2) 0.0410(10) Uani d . 1 . . C
C15 0.7212(2) 1.0520(3) 0.8651(2) 0.0510(10) Uani d . 1 . . C
C16 0.7464(2) 1.1054(3) 0.7831(2) 0.0520(10) Uani d . 1 . . C
C17 0.6498(2) 1.0835(2) 0.6851(2) 0.0500(10) Uani d . 1 . . C
C18 0.5272(2) 1.0067(2) 0.6694(2) 0.0410(10) Uani d . 1 . . C
C19 0.2216(2) 1.0927(2) 0.8375(2) 0.0360(10) Uani d . 1 A . C
C20 0.1678(2) 1.1837(2) 0.9407(2) 0.0450(10) Uani d D 1 . . C
C21 0.6610(8) 0.4760(10) 0.7020(10) 0.060(4) Uani d PD 0.50 B -1 C
C22 0.7284(6) 0.6005(6) 0.6908(5) 0.053(2) Uani d PD 0.50 B -1 C
C23 0.7204(9) 0.7099(7) 0.5549(7) 0.048(2) Uani d PD 0.50 B -1 C
C24 0.6634(6) 0.6796(7) 0.4237(7) 0.072(3) Uani d PD 0.50 B -1 C
C25 0.4541(5) 0.5912(6) 0.2947(4) 0.0530(10) Uani d PD 0.50 B -1 C
C26 0.3210(7) 0.5133(9) 0.2860(10) 0.045(3) Uani d PD 0.50 B -1 C
C27 0.2213(5) 0.3374(6) 0.3310(5) 0.0520(10) Uani d PD 0.50 B -1 C
C28 0.2510(10) 0.2579(8) 0.4042(7) 0.050(2) Uani d PD 0.50 B -1 C
C29 0.3799(7) 0.2791(6) 0.5819(5) 0.062(2) Uani d PD 0.50 B -1 C
C30 0.4468(8) 0.3698(6) 0.7007(6) 0.095(3) Uani d PD 0.50 B -1 C
H1w1 0.415(5) 0.587(3) 0.627(4) 0.044 Uiso d PD 0.50 C 3 H
H1w2 0.443(5) 0.648(4) 0.550(3) 0.044 Uiso d PD 0.50 D 3 H
H1w3 0.369(3) 0.579(3) 0.555(4) 0.044 Uiso d PD 0.50 E 4 H
H1w4 0.486(2) 0.647(4) 0.633(4) 0.044 Uiso d PD 0.50 F 4 H
H2 0.0810 0.7125 0.8109 0.056 Uiso calc R 1 . . H
H3 0.0395 0.5887 0.9258 0.083 Uiso calc R 1 . . H
H4 0.2134 0.5309 1.0235 0.097 Uiso calc R 1 . . H
H5 0.4291 0.5903 1.0036 0.097 Uiso calc R 1 . . H
H6 0.4724 0.7064 0.8818 0.067 Uiso calc R 1 . . H
H8 0.1236 0.5901 0.5341 0.051 Uiso calc R 1 . . H
H9 -0.0329 0.5353 0.3615 0.066 Uiso calc R 1 . . H
H10 -0.0826 0.6959 0.2901 0.060 Uiso calc R 1 . . H
H11 0.0245 0.9120 0.3918 0.056 Uiso calc R 1 . . H
H12 0.1801 0.9688 0.5655 0.046 Uiso calc R 1 . . H
H14 0.5805 0.9397 0.9072 0.049 Uiso calc R 1 . . H
H15 0.7875 1.0673 0.9318 0.061 Uiso calc R 1 . . H
H16 0.8303 1.1574 0.7934 0.063 Uiso calc R 1 . . H
H17 0.6675 1.1210 0.6290 0.060 Uiso calc R 1 . . H
H18 0.4615 0.9921 0.6024 0.050 Uiso calc R 1 . . H
H21a 0.6716 0.3977 0.6356 0.072 Uiso calc PR 0.50 B -1 H
H21b 0.7011 0.4699 0.7768 0.072 Uiso calc PR 0.50 B -1 H
H22a 0.6987 0.6777 0.7435 0.064 Uiso calc PR 0.50 B -1 H
H22b 0.8255 0.6122 0.7137 0.064 Uiso calc PR 0.50 B -1 H
H23a 0.8166 0.7438 0.5730 0.058 Uiso calc PR 0.50 B -1 H
H23b 0.6772 0.7758 0.6070 0.058 Uiso calc PR 0.50 B -1 H
H24a 0.6881 0.7564 0.4026 0.086 Uiso calc PR 0.50 B -1 H
H24b 0.6961 0.6044 0.3714 0.086 Uiso calc PR 0.50 B -1 H
H25a 0.5076 0.5332 0.2470 0.064 Uiso calc PR 0.50 B -1 H
H25b 0.4428 0.6605 0.2632 0.064 Uiso calc PR 0.50 B -1 H
H26a 0.2694 0.5694 0.3374 0.054 Uiso calc PR 0.50 B -1 H
H26b 0.2714 0.4805 0.2033 0.054 Uiso calc PR 0.50 B -1 H
H27a 0.1715 0.2790 0.2517 0.062 Uiso calc PR 0.50 B -1 H
H27b 0.1655 0.4002 0.3684 0.062 Uiso calc PR 0.50 B -1 H
H28a 0.1677 0.2043 0.4057 0.060 Uiso calc PR 0.50 B -1 H
H28b 0.3104 0.1984 0.3697 0.060 Uiso calc PR 0.50 B -1 H
H29a 0.4461 0.2389 0.5373 0.075 Uiso calc PR 0.50 B -1 H
H29b 0.3172 0.2082 0.5883 0.075 Uiso calc PR 0.50 B -1 H
H30a 0.3796 0.3973 0.7496 0.114 Uiso calc PR 0.50 B -1 H
H30b 0.5029 0.3237 0.7378 0.114 Uiso calc PR 0.50 B -1 H

loop_
_atom_site_aniso_label
_atom_site_aniso_U_11
_atom_site_aniso_U_22
_atom_site_aniso_U_33
_atom_site_aniso_U_12
_atom_site_aniso_U_13
_atom_site_aniso_U_23
Sn1 0.03073(8) 0.02856(8) 0.02397(8) 0.00790(5) 0.00504(5) 0.01114(5)
F1 0.100(6) 0.086(3) 0.066(2) 0.063(4) 0.029(3) 0.033(2)
F2 0.200(10) 0.077(6) 0.120(10) 0.069(5) 0.120(10) 0.052(7)
F3 0.091(5) 0.146(3) 0.050(7) 0.046(3) -0.017(5) -0.043(5)
F1' 0.100(6) 0.086(3) 0.066(2) 0.063(4) 0.029(3) 0.033(2)
F2' 0.200(10) 0.077(6) 0.120(10) 0.069(5) 0.120(10) 0.052(7)
F3' 0.091(5) 0.146(3) 0.050(7) 0.046(3) -0.017(5) -0.043(5)
O1 0.0490(10) 0.0340(10) 0.0360(10) 0.0160(10) 0.0130(10) 0.0130(10)
O2 0.0760(10) 0.050(2) 0.0480(10) 0.0230(10) 0.0210(10) 0.0260(10)
O3 0.056(2) 0.057(2) 0.072(3) 0.001(2) -0.006(2) 0.033(2)
O4 0.053(2) 0.033(2) 0.0390(10) 0.0060(10) 0.007(2) 0.0030(10)
O5 0.053(2) 0.052(2) 0.044(2) 0.017(2) 0.021(2) 0.019(2)
O6 0.046(2) 0.056(2) 0.043(2) 0.022(2) 0.009(2) 0.023(2)
O7 0.057(3) 0.070(4) 0.055(3) -0.015(2) -0.013(2) 0.029(3)
O1w 0.0420(10) 0.0370(10) 0.0340(10) 0.0170(10) 0.0120(10) 0.0110(10)
C1 0.0480(10) 0.0300(10) 0.0240(10) 0.0110(10) 0.0100(10) 0.0100(10)
C2 0.055(2) 0.0420(10) 0.0340(10) -0.0060(10) 0.0060(10) 0.0100(10)
C3 0.101(2) 0.050(2) 0.047(2) -0.017(2) 0.026(2) 0.0150(10)
C4 0.157(4) 0.049(2) 0.052(2) 0.020(2) 0.041(2) 0.0300(10)
C5 0.138(3) 0.081(2) 0.058(2) 0.066(2) 0.032(2) 0.048(2)
C6 0.073(2) 0.067(2) 0.051(2) 0.041(2) 0.0240(10) 0.0370(10)
C7 0.0300(10) 0.0360(10) 0.0250(10) 0.0100(10) 0.0070(10) 0.0120(10)
C8 0.0490(10) 0.0390(10) 0.0380(10) 0.0060(10) 0.0000(10) 0.0150(10)
C9 0.056(2) 0.052(2) 0.042(2) -0.0050(10) -0.0080(10) 0.0120(10)
C10 0.0400(10) 0.073(2) 0.0340(10) 0.0070(10) -0.0030(10) 0.0210(10)
C11 0.0460(10) 0.062(2) 0.0430(10) 0.0180(10) 0.0050(10) 0.0300(10)
C12 0.0400(10) 0.0410(10) 0.0360(10) 0.0100(10) 0.0040(10) 0.0160(10)
C13 0.0340(10) 0.0310(10) 0.0290(10) 0.0070(10) 0.0060(10) 0.0080(10)
C14 0.0430(10) 0.0460(10) 0.0280(10) 0.0050(10) 0.0030(10) 0.0100(10)
C15 0.0420(10) 0.056(2) 0.0370(10) -0.0010(10) -0.0050(10) 0.0050(10)
C16 0.0410(10) 0.0490(10) 0.053(2) -0.0080(10) 0.0060(10) 0.0090(10)
C17 0.0480(10) 0.0530(10) 0.051(2) -0.0010(10) 0.0100(10) 0.0250(10)
C18 0.0390(10) 0.0480(10) 0.0390(10) 0.0040(10) 0.0030(10) 0.0210(10)
C19 0.0400(10) 0.0370(10) 0.0290(10) 0.0100(10) 0.0020(10) 0.0100(10)
C20 0.059(2) 0.0410(10) 0.0350(10) 0.0220(10) 0.0100(10) 0.0120(10)
C21 0.076(7) 0.067(7) 0.030(5) 0.025(5) -0.011(5) 0.013(5)
C22 0.036(4) 0.064(4) 0.038(3) 0.002(4) -0.006(3) 0.002(3)
C23 0.032(5) 0.039(4) 0.068(7) -0.003(3) 0.004(5) 0.017(5)
C24 0.050(4) 0.037(4) 0.140(9) 0.019(3) 0.021(5) 0.042(5)
C25 0.075(4) 0.054(4) 0.048(3) 0.027(3) 0.025(3) 0.032(3)
C26 0.056(5) 0.053(6) 0.029(5) 0.027(4) 0.005(4) 0.014(4)
C27 0.033(3) 0.062(4) 0.048(3) 0.011(2) 0.000(2) 0.009(3)
C28 0.029(4) 0.055(5) 0.054(5) -0.004(3) -0.001(3) 0.014(4)
C29 0.104(6) 0.041(4) 0.047(4) 0.002(4) 0.034(4) 0.019(3)
C30 0.117(7) 0.071(5) 0.098(6) -0.015(4) -0.016(5) 0.058(5)

loop_
_atom_type_symbol
_atom_type_description
_atom_type_scat_dispersion_real
_atom_type_scat_dispersion_imag
_atom_type_scat_source
C C 0.0033 0.0016 'International Tables Vol C Tables 4.2.6.8 and 6.1.1.4'
H H 0.0000 0.0000 'International Tables Vol C Tables 4.2.6.8 and 6.1.1.4'
O O 0.0106 0.0060 'International Tables Vol C Tables 4.2.6.8 and 6.1.1.4'
F F 0.0171 0.0103 'International Tables Vol C Tables 4.2.6.8 and 6.1.1.4'
Sn Sn -0.6537 1.4246 'International Tables Vol C Tables 4.2.6.8 and 6.1.1.4'

loop_
_geom_angle_atom_site_label_1
_geom_angle_atom_site_label_2
_geom_angle_atom_site_label_3
_geom_angle
_geom_angle_publ_flag
C1 Sn1 C7 117.40(10) yes
C1 Sn1 C13 120.90(10) yes
C1 Sn1 O1 87.60(10) yes
C1 Sn1 O1w 86.20(10) yes
C7 Sn1 C13 120.50(10) yes
C7 Sn1 O1 96.70(10) yes
C7 Sn1 O1w 86.40(10) yes
C13 Sn1 O1 96.50(10) yes
C13 Sn1 O1w 86.50(10) yes
O1 Sn1 O1w 173.80(10) yes
C19 O1 Sn1 124.4(2) no
C21 O3 C30 115.1(6) no
C22 O4 C23 113.6(4) no
C25 O5 C24 112.1(4) no
C26 O6 C27 113.5(4) no
C29 O7 C28 111.4(6) no
C2 C1 C6 118.6(2) no
C2 C1 Sn1 119.4(2) no
C6 C1 Sn1 121.9(2) no
C3 C2 C1 120.7(3) no
C4 C3 C2 120.0(3) no
C3 C4 C5 120.4(3) no
C4 C5 C6 120.2(3) no
C5 C6 C1 119.9(3) no
C12 C7 C8 117.9(2) no
C12 C7 Sn1 122.7(2) no
C8 C7 Sn1 119.4(2) no
C9 C8 C7 120.9(2) no
C10 C9 C8 120.5(2) no
C11 C10 C9 119.5(2) no
C10 C11 C12 120.4(2) no
C7 C12 C11 120.9(2) no
C18 C13 C14 118.3(2) no
C18 C13 Sn1 120.5(2) no
C14 C13 Sn1 121.2(2) no
C15 C14 C13 120.7(2) no
C16 C15 C14 119.9(2) no
C15 C16 C17 120.4(2) no
C18 C17 C16 119.9(2) no
C17 C18 C13 120.8(2) no
O2 C19 O1 129.6(2) no
O2 C19 C20 117.6(2) no
O1 C19 C20 112.8(2) no
F1' C20 F2' 105.8(6) no
F1' C20 F3' 105.9(6) no
F2' C20 F3' 106.5(6) no
F1 C20 F2 105.6(6) no
F1 C20 F3 105.8(7) no
F2 C20 F3 106.4(6) no
F2' C20 C19 118(2) no
F2 C20 C19 112(2) no
F3' C20 C19 106(2) no
F3 C20 C19 115(2) no
F1' C20 C19 114(2) no
F1 C20 C19 111(2) no
O3 C21 C22 107.6(7) no
O4 C22 C21 108.2(6) no
O4 C23 C24 105.9(5) no
O5 C24 C23 104.6(6) no
O5 C25 C26 110.4(5) no
O6 C26 C25 108.7(6) no
O6 C27 C28 110.7(5) no
O7 C28 C27 108.7(6) no
O7 C29 C30 111.2(5) no
O3 C30 C29 112.5(5) no
Sn1 O1w H1w1 122(3) no
Sn1 O1w H1w2 127(3) no
H1w1 O1w H1w2 111(2) no
Sn1 O1w H1w3 129(3) no
Sn1 O1w H1w4 119(3) no
H1w3 O1w H1w4 110(2) no
C3 C2 H2 119.6 no
C1 C2 H2 119.6 no
C4 C3 H3 120.0 no
C2 C3 H3 120.0 no
C3 C4 H4 119.8 no
C5 C4 H4 119.8 no
C4 C5 H5 119.9 no
C6 C5 H5 119.9 no
C5 C6 H6 120.0 no
C1 C6 H6 120.0 no
C9 C8 H8 119.6 no
C7 C8 H8 119.6 no
C10 C9 H9 119.8 no
C8 C9 H9 119.8 no
C11 C10 H10 120.3 no
C9 C10 H10 120.3 no
C10 C11 H11 119.8 no
C12 C11 H11 119.8 no
C7 C12 H12 119.5 no
C11 C12 H12 119.5 no
C15 C14 H14 119.6 no
C13 C14 H14 119.6 no
C16 C15 H15 120.1 no
C14 C15 H15 120.1 no
C15 C16 H16 119.8 no
C17 C16 H16 119.8 no
C18 C17 H17 120.1 no
C16 C17 H17 120.1 no
C17 C18 H18 119.6 no
C13 C18 H18 119.6 no
O3 C21 H21a 110.2 no
C22 C21 H21a 110.2 no
O3 C21 H21b 110.2 no
C22 C21 H21b 110.2 no
H21a C21 H21b 108.5 no
O4 C22 H22a 110.1 no
C21 C22 H22a 110.1 no
O4 C22 H22b 110.1 no
C21 C22 H22b 110.1 no
H22a C22 H22b 108.4 no
O4 C23 H23a 110.5 no
C24 C23 H23a 110.5 no
O4 C23 H23b 110.5 no
C24 C23 H23b 110.5 no
H23a C23 H23b 108.7 no
O5 C24 H24a 110.8 no
C23 C24 H24a 110.8 no
O5 C24 H24b 110.8 no
C23 C24 H24b 110.8 no
H24a C24 H24b 108.9 no
O5 C25 H25a 109.6 no
C26 C25 H25a 109.6 no
O5 C25 H25b 109.6 no
C26 C25 H25b 109.6 no
H25a C25 H25b 108.1 no
O6 C26 H26a 110.0 no
C25 C26 H26a 110.0 no
O6 C26 H26b 110.0 no
C25 C26 H26b 110.0 no
H26a C26 H26b 108.3 no
O6 C27 H27a 109.5 no
C28 C27 H27a 109.5 no
O6 C27 H27b 109.5 no
C28 C27 H27b 109.5 no
H27a C27 H27b 108.1 no
O7 C28 H28a 109.9 no
C27 C28 H28a 109.9 no
O7 C28 H28b 109.9 no
C27 C28 H28b 109.9 no
H28a C28 H28b 108.3 no
O7 C29 H29a 109.4 no
C30 C29 H29a 109.4 no
O7 C29 H29b 109.4 no
C30 C29 H29b 109.4 no
H29a C29 H29b 108.0 no
O3 C30 H30a 109.1 no
C29 C30 H30a 109.1 no
O3 C30 H30b 109.1 no
C29 C30 H30b 109.1 no
H30a C30 H30b 107.8 no

loop_
_geom_bond_atom_site_label_1
_geom_bond_atom_site_label_2
_geom_bond_site_symmetry_2
_geom_bond_distance
_geom_bond_publ_flag
Sn1 C1 . 2.131(2) yes
Sn1 C7 . 2.137(2) yes
Sn1 C13 . 2.124(2) yes
Sn1 O1 . 2.186(2) yes
Sn1 O1w . 2.4070(10) yes
F1 C20 . 1.321(7) no
F2 C20 . 1.318(8) no
F3 C20 . 1.319(8) no
F1' C20 . 1.321(7) no
F2' C20 . 1.316(8) no
F3' C20 . 1.319(7) no
O1 C19 . 1.277(3) no
O2 C19 . 1.218(3) no
O3 C21 . 1.409(8) no
O3 C30 . 1.411(6) no
O4 C22 . 1.424(6) no
O4 C23 . 1.432(6) no
O5 C25 . 1.412(5) no
O5 C24 . 1.459(6) no
O6 C26 . 1.418(7) no
O6 C27 . 1.420(5) no
O7 C29 . 1.406(6) no
O7 C28 . 1.418(6) no
C1 C2 . 1.398(3) no
C1 C6 . 1.400(3) no
C2 C3 . 1.394(4) no
C3 C4 . 1.374(5) no
C4 C5 . 1.380(5) no
C5 C6 . 1.402(4) no
C7 C12 . 1.398(3) no
C7 C8 . 1.395(3) no
C8 C9 . 1.398(3) no
C9 C10 . 1.383(4) no
C10 C11 . 1.377(4) no
C11 C12 . 1.400(3) no
C13 C18 . 1.399(3) no
C13 C14 . 1.404(3) no
C14 C15 . 1.397(3) no
C15 C16 . 1.377(4) no
C16 C17 . 1.392(4) no
C17 C18 . 1.391(3) no
C19 C20 . 1.542(3) no
C21 C22 . 1.532(8) no
C23 C24 . 1.547(7) no
C25 C26 . 1.505(7) no
C27 C28 . 1.497(7) no
C29 C30 . 1.470(7) no
O1w H1w1 . 0.840(10) no
O1w H1w2 . 0.850(10) no
O1w H1w3 . 0.850(10) no
O1w H1w4 . 0.850(10) no
C2 H2 . 0.95 no
C3 H3 . 0.95 no
C4 H4 . 0.95 no
C5 H5 . 0.95 no
C6 H6 . 0.95 no
C8 H8 . 0.95 no
C9 H9 . 0.95 no
C10 H10 . 0.95 no
C11 H11 . 0.95 no
C12 H12 . 0.95 no
C14 H14 . 0.95 no
C15 H15 . 0.95 no
C16 H16 . 0.95 no
C17 H17 . 0.95 no
C18 H18 . 0.95 no
C21 H21a . 0.99 no
C21 H21b . 0.99 no
C22 H22a . 0.99 no
C22 H22b . 0.99 no
C23 H23a . 0.99 no
C23 H23b . 0.99 no
C24 H24a . 0.99 no
C24 H24b . 0.99 no
C25 H25a . 0.99 no
C25 H25b . 0.99 no
C26 H26a . 0.99 no
C26 H26b . 0.99 no
C27 H27a . 0.99 no
C27 H27b . 0.99 no
C28 H28a . 0.99 no
C28 H28b . 0.99 no
C29 H29a . 0.99 no
C29 H29b . 0.99 no
C30 H30a . 0.99 no
C30 H30b . 0.99 no

loop_
_geom_hbond_atom_site_label_D
_geom_hbond_atom_site_label_H
_geom_hbond_atom_site_label_A
_geom_hbond_site_symmetry_A
_geom_hbond_distance_DH
_geom_hbond_distance_HA
_geom_hbond_distance_DA
_geom_hbond_angle_DHA
_geom_hbond_publ_flag
O1w H1w1 O3 . 0.840(10) 2.07(3) 2.837(4) 152(5) yes
O1w H1w2 O5 . 0.850(10) 1.960(10) 2.800(4) 176(4) yes
O1w H1w3 O4 2_666 0.850(10) 1.930(10) 2.768(3) 172(4) yes
O1w H1w4 O6 2_666 0.850(10) 2.05(2) 2.881(4) 168(4) yes

loop_
_geom_torsion_atom_site_label_1
_geom_torsion_atom_site_label_2
_geom_torsion_atom_site_label_3
_geom_torsion_atom_site_label_4
_geom_torsion
_geom_torsion_publ_flag
C13 Sn1 O1 C19 52.0(2) no
C1 Sn1 O1 C19 172.8(2) no
C7 Sn1 O1 C19 -69.9(2) no
C13 Sn1 C1 C2 153.7(2) no
C7 Sn1 C1 C2 -38.7(2) no
O1 Sn1 C1 C2 57.6(2) no
O1w Sn1 C1 C2 -122.6(2) no
C13 Sn1 C1 C6 -23.6(2) no
C7 Sn1 C1 C6 144.0(2) no
O1 Sn1 C1 C6 -119.7(2) no
O1w Sn1 C1 C6 60.1(2) no
C6 C1 C2 C3 -2.5(3) no
Sn1 C1 C2 C3 -179.9(2) no
C1 C2 C3 C4 2.4(4) no
C2 C3 C4 C5 -0.8(5) no
C3 C4 C5 C6 -0.8(5) no
C4 C5 C6 C1 0.7(5) no
C2 C1 C6 C5 0.9(4) no
Sn1 C1 C6 C5 178.3(2) no
C13 Sn1 C7 C12 -45.6(2) no
C1 Sn1 C7 C12 146.7(2) no
O1 Sn1 C7 C12 56.0(2) no
O1w Sn1 C7 C12 -129.5(2) no
C13 Sn1 C7 C8 133.3(2) no
C1 Sn1 C7 C8 -34.4(2) no
O1 Sn1 C7 C8 -125.1(2) no
O1w Sn1 C7 C8 49.5(2) no
C12 C7 C8 C9 0.0(4) no
Sn1 C7 C8 C9 -179.0(2) no
C7 C8 C9 C10 0.2(4) no
C8 C9 C10 C11 -0.1(4) no
C9 C10 C11 C12 -0.2(4) no
C8 C7 C12 C11 -0.3(3) no
Sn1 C7 C12 C11 178.7(2) no
C10 C11 C12 C7 0.4(4) no
C1 Sn1 C13 C18 170.0(2) no
C7 Sn1 C13 C18 2.7(2) no
O1 Sn1 C13 C18 -99.0(2) no
O1w Sn1 C13 C18 86.5(2) no
C1 Sn1 C13 C14 -9.4(2) no
C7 Sn1 C13 C14 -176.7(2) no
O1 Sn1 C13 C14 81.6(2) no
O1w Sn1 C13 C14 -92.9(2) no
C18 C13 C14 C15 -1.2(3) no
Sn1 C13 C14 C15 178.3(2) no
C13 C14 C15 C16 0.8(4) no
C14 C15 C16 C17 0.0(4) no
C15 C16 C17 C18 -0.4(4) no
C16 C17 C18 C13 -0.1(4) no
C14 C13 C18 C17 0.8(3) no
Sn1 C13 C18 C17 -178.6(2) no
Sn1 O1 C19 O2 6.2(3) no
Sn1 O1 C19 C20 -173.10(10) no
O2 C19 C20 F2' 164(3) no
O1 C19 C20 F2' -17(3) no
O2 C19 C20 F2 152(3) no
O1 C19 C20 F2 -29(3) no
O2 C19 C20 F3' -77(3) no
O1 C19 C20 F3' 103(3) no
O2 C19 C20 F3 -87(3) no
O1 C19 C20 F3 93(3) no
O2 C19 C20 F1' 39(3) no
O1 C19 C20 F1' -142(3) no
O2 C19 C20 F1 34(3) no
O1 C19 C20 F1 -147(3) no
C30 O3 C21 C22 176.0(7) no
C23 O4 C22 C21 164.3(7) no
O3 C21 C22 O4 -75.0(10) no
C22 O4 C23 C24 -174.2(6) no
C25 O5 C24 C23 -167.1(5) no
O4 C23 C24 O5 67.9(8) no
C24 O5 C25 C26 157.3(5) no
C27 O6 C26 C25 171.4(6) no
O5 C25 C26 O6 -65.1(9) no
C26 O6 C27 C28 -161.1(7) no
C29 O7 C28 C27 -160.3(6) no
O6 C27 C28 O7 64.0(10) no
C28 O7 C29 C30 177.8(7) no
C21 O3 C30 C29 -96.0(10) no
O7 C29 C30 O3 -51.9(9) no
